data_1553553
loop_
_publ_author_name
'Luo, Hongwen'
'Yu, Yihua'
'Ma, Shengming'

_publ_section_title
;
 Suzuki coupling for preparation of allenes -- ligand effects and
 chirality transfer
;
_journal_issue 12
_journal_name_full 'Organic Chemistry Frontiers'
_journal_page_first 1705
_journal_paper_doi 10.1039/C6QO00489J
_journal_volume 3
_journal_year 2016
_chemical_formula_sum 'C19 H17 Cl O'
_chemical_formula_weight 296.78
_space_group_IT_number 4
_space_group_name_Hall 'P 2yb'
_space_group_name_H-M_alt 'P 1 21 1'
_symmetry_cell_setting monoclinic
_symmetry_space_group_name_H-M 'P 1 21 1'
_atom_sites_solution_hydrogens geom
_atom_sites_solution_primary direct
_atom_sites_solution_secondary difmap
_audit_creation_method SHELXL-97
_audit_update_record
;
2016-07-20 deposited with the CCDC.
2016-09-28 downloaded from the CCDC.
;
_cell_angle_alpha 90.00
_cell_angle_beta 98.492(3)
_cell_angle_gamma 90.00
_cell_formula_units_Z 2
_cell_length_a 5.8280(6)
_cell_length_b 8.2327(8)
_cell_length_c 16.8844(16)
_cell_measurement_reflns_used 5249
_cell_measurement_temperature 296(2)
_cell_measurement_theta_max 26.03
_cell_measurement_theta_min 2.47
_cell_volume 801.23(14)
_computing_structure_refinement 'SHELXL-97 (Sheldrick, 2008)'
_computing_structure_solution 'SHELXS-97 (Sheldrick, 2008)'
_diffrn_ambient_temperature 296(2)
_diffrn_measured_fraction_theta_full 0.997
_diffrn_measured_fraction_theta_max 0.997
_diffrn_measurement_device_type 'Bruker Smart Apex II CCD'
_diffrn_radiation_monochromator graphite
_diffrn_radiation_source 'fine-focus sealed tube'
_diffrn_radiation_type MoK\a
_diffrn_radiation_wavelength 0.71073
_diffrn_reflns_av_R_equivalents 0.0200
_diffrn_reflns_av_sigmaI/netI 0.0190
_diffrn_reflns_limit_h_max 6
_diffrn_reflns_limit_h_min -6
_diffrn_reflns_limit_k_max 9
_diffrn_reflns_limit_k_min -9
_diffrn_reflns_limit_l_max 19
_diffrn_reflns_limit_l_min -20
_diffrn_reflns_number 9335
_diffrn_reflns_theta_full 25.01
_diffrn_reflns_theta_max 25.01
_diffrn_reflns_theta_min 2.44
_exptl_absorpt_coefficient_mu 0.235
_exptl_absorpt_correction_T_max 0.9459
_exptl_absorpt_correction_T_min 0.8957
_exptl_absorpt_correction_type multi-scan
_exptl_absorpt_process_details sadabs
_exptl_crystal_colour colorless
_exptl_crystal_density_diffrn 1.230
_exptl_crystal_density_method 'not measured'
_exptl_crystal_description block
_exptl_crystal_F_000 312
_exptl_crystal_size_max 0.48
_exptl_crystal_size_mid 0.26
_exptl_crystal_size_min 0.24
_refine_diff_density_max 0.130
_refine_diff_density_min -0.140
_refine_diff_density_rms 0.027
_refine_ls_abs_structure_details 'Flack H D (1983), Acta Cryst. A39, 876-881'
_refine_ls_abs_structure_Flack -0.03(6)
_refine_ls_extinction_method none
_refine_ls_goodness_of_fit_ref 1.033
_refine_ls_hydrogen_treatment constr
_refine_ls_matrix_type full
_refine_ls_number_parameters 190
_refine_ls_number_reflns 2789
_refine_ls_number_restraints 1
_refine_ls_restrained_S_all 1.033
_refine_ls_R_factor_all 0.0341
_refine_ls_R_factor_gt 0.0314
_refine_ls_shift/su_max 0.000
_refine_ls_shift/su_mean 0.000
_refine_ls_structure_factor_coef Fsqd
_refine_ls_weighting_details 'calc w=1/[\s^2^(Fo^2^)+(0.0462P)^2^+0.0645P] where P=(Fo^2^+2Fc^2^)/3'
_refine_ls_weighting_scheme calc
_refine_ls_wR_factor_gt 0.0819
_refine_ls_wR_factor_ref 0.0839
_reflns_number_gt 2598
_reflns_number_total 2789
_reflns_threshold_expression >2sigma(I)
_cod_data_source_file c6qo00489j2.cif
_cod_data_source_block z
_cod_depositor_comments
;
The following automatic conversions were performed:

data item '_symmetry_cell_setting' value 'Monoclinic' was changed to
'monoclinic' in accordance with the
/home/saulius/struct/COD-crude-data/automatic-downloads/DataCite-retrospective/RSC/depositions/lib/dictionaries/cif_core.dic
dictionary named 'cif_core.dic' version 2.4.2 last updated on
2011-04-26.

Automatic conversion script
Id: cif_fix_values 6909 2019-04-08 15:41:33Z antanas 
;
_cod_original_sg_symbol_H-M P2(1)
_cod_database_code 1553553

loop_
_symmetry_equiv_pos_as_xyz
'x, y, z'
'-x, y+1/2, -z'

loop_
_atom_site_label
_atom_site_type_symbol
_atom_site_fract_x
_atom_site_fract_y
_atom_site_fract_z
_atom_site_U_iso_or_equiv
_atom_site_adp_type
_atom_site_occupancy
_atom_site_symmetry_multiplicity
_atom_site_calc_flag
_atom_site_refinement_flags
Cl1 Cl 0.80066(11) 0.70788(12) 0.00938(4) 0.1168(3) Uani 1 1 d .
O1 O 0.3764(3) 1.29025(18) -0.61777(8) 0.0807(4) Uani 1 1 d .
C1 C 0.4669(3) 0.9809(2) -0.16465(10) 0.0631(4) Uani 1 1 d .
H1A H 0.4973 1.0735 -0.1929 0.076 Uiso 1 1 calc R
C2 C 0.6355(3) 0.9213(3) -0.10645(11) 0.0700(5) Uani 1 1 d .
H2A H 0.7786 0.9729 -0.0950 0.084 Uiso 1 1 calc R
C3 C 0.5882(3) 0.7836(3) -0.06536(10) 0.0722(5) Uani 1 1 d .
C4 C 0.3798(3) 0.7070(3) -0.08092(11) 0.0758(5) Uani 1 1 d .
H4A H 0.3499 0.6150 -0.0521 0.091 Uiso 1 1 calc R
C5 C 0.2137(3) 0.7675(2) -0.13991(11) 0.0654(4) Uani 1 1 d .
H5A H 0.0721 0.7140 -0.1515 0.078 Uiso 1 1 calc R
C6 C 0.2524(3) 0.90608(19) -0.18232(9) 0.0529(3) Uani 1 1 d .
C7 C 0.1521(3) 1.26339(19) -0.39472(10) 0.0565(4) Uani 1 1 d .
C8 C 0.0475(3) 1.3626(2) -0.45653(11) 0.0646(4) Uani 1 1 d .
H8A H -0.0785 1.4264 -0.4483 0.077 Uiso 1 1 calc R
C9 C 0.1257(3) 1.3686(2) -0.52950(11) 0.0677(5) Uani 1 1 d .
H9A H 0.0504 1.4343 -0.5700 0.081 Uiso 1 1 calc R
C10 C 0.3144(3) 1.2782(2) -0.54275(10) 0.0603(4) Uani 1 1 d .
C11 C 0.4266(3) 1.1820(2) -0.48191(11) 0.0645(4) Uani 1 1 d .
H11A H 0.5562 1.1218 -0.4900 0.077 Uiso 1 1 calc R
C12 C 0.3458(3) 1.1756(2) -0.40937(10) 0.0635(4) Uani 1 1 d .
H12A H 0.4229 1.1107 -0.3689 0.076 Uiso 1 1 calc R
C13 C 0.5661(4) 1.1959(3) -0.63558(13) 0.0859(6) Uani 1 1 d .
H13A H 0.5911 1.2171 -0.6896 0.129 Uiso 1 1 calc R
H13B H 0.5325 1.0827 -0.6299 0.129 Uiso 1 1 calc R
H13C H 0.7031 1.2240 -0.5993 0.129 Uiso 1 1 calc R
C14 C 0.0679(3) 0.9694(2) -0.24371(9) 0.0591(4) Uani 1 1 d .
H14A H -0.0608 0.9031 -0.2580 0.071 Uiso 1 1 calc R
C15 C 0.0675(3) 1.1095(2) -0.28004(11) 0.0616(4) Uani 1 1 d .
C16 C 0.0584(3) 1.2481(2) -0.31827(10) 0.0618(4) Uani 1 1 d .
C17 C -0.0581(4) 1.3944(3) -0.28670(14) 0.0823(6) Uani 1 1 d .
H17A H 0.0399 1.4886 -0.2900 0.099 Uiso 1 1 calc R
H17B H -0.2035 1.4141 -0.3214 0.099 Uiso 1 1 calc R
C18 C -0.1058(5) 1.3798(3) -0.20450(16) 0.0958(7) Uani 1 1 d .
H18A H 0.0211 1.3548 -0.1663 0.115 Uiso 1 1 calc R
C19 C -0.2985(6) 1.3969(4) -0.1783(2) 0.1172(9) Uani 1 1 d .
H19C H -0.4321 1.4220 -0.2134 0.141 Uiso 1 1 calc R
H19A H -0.3055 1.3842 -0.1239 0.141 Uiso 1 1 calc R

loop_
_atom_site_aniso_label
_atom_site_aniso_U_11
_atom_site_aniso_U_22
_atom_site_aniso_U_33
_atom_site_aniso_U_23
_atom_site_aniso_U_13
_atom_site_aniso_U_12
Cl1 0.0994(4) 0.1717(7) 0.0758(3) 0.0369(4) 0.0015(3) 0.0265(5)
O1 0.0903(9) 0.0845(10) 0.0677(8) 0.0130(7) 0.0127(7) 0.0012(7)
C1 0.0743(11) 0.0580(9) 0.0595(9) 0.0026(8) 0.0184(8) -0.0066(8)
C2 0.0663(10) 0.0855(13) 0.0594(10) -0.0049(9) 0.0127(8) -0.0049(9)
C3 0.0756(11) 0.0916(14) 0.0514(9) 0.0068(9) 0.0161(8) 0.0146(10)
C4 0.0858(12) 0.0745(12) 0.0707(11) 0.0224(10) 0.0242(9) 0.0081(10)
C5 0.0723(10) 0.0583(9) 0.0683(10) 0.0027(8) 0.0194(8) -0.0040(8)
C6 0.0649(9) 0.0495(7) 0.0473(8) -0.0035(6) 0.0179(7) -0.0014(7)
C7 0.0564(8) 0.0485(8) 0.0615(9) 0.0045(7) -0.0015(7) -0.0034(7)
C8 0.0592(9) 0.0576(10) 0.0739(11) 0.0061(8) 0.0002(8) 0.0076(8)
C9 0.0716(11) 0.0642(10) 0.0625(10) 0.0136(8) -0.0056(8) 0.0024(9)
C10 0.0615(9) 0.0536(9) 0.0639(10) 0.0064(7) 0.0031(7) -0.0080(8)
C11 0.0605(9) 0.0590(9) 0.0739(11) 0.0091(8) 0.0096(8) 0.0044(8)
C12 0.0634(9) 0.0556(9) 0.0687(10) 0.0138(8) 0.0004(8) 0.0068(8)
C13 0.0803(12) 0.0959(14) 0.0850(13) 0.0004(13) 0.0232(10) -0.0099(13)
C14 0.0650(9) 0.0578(9) 0.0557(9) -0.0029(8) 0.0126(7) -0.0062(8)
C15 0.0646(10) 0.0626(10) 0.0575(9) -0.0019(8) 0.0085(7) 0.0019(8)
C16 0.0613(9) 0.0553(9) 0.0661(9) 0.0018(8) 0.0005(7) 0.0019(7)
C17 0.0936(14) 0.0660(11) 0.0900(15) 0.0020(10) 0.0223(11) 0.0126(11)
C18 0.1210(19) 0.0732(13) 0.0974(16) -0.0098(12) 0.0296(14) 0.0067(13)
C19 0.139(2) 0.0920(17) 0.133(2) -0.0052(16) 0.060(2) 0.0082(18)

loop_
_atom_type_symbol
_atom_type_description
_atom_type_scat_dispersion_real
_atom_type_scat_dispersion_imag
_atom_type_scat_source
C C 0.0033 0.0016 'International Tables Vol C Tables 4.2.6.8 and 6.1.1.4'
H H 0.0000 0.0000 'International Tables Vol C Tables 4.2.6.8 and 6.1.1.4'
O O 0.0106 0.0060 'International Tables Vol C Tables 4.2.6.8 and 6.1.1.4'
Cl Cl 0.1484 0.1585 'International Tables Vol C Tables 4.2.6.8 and 6.1.1.4'

loop_
_geom_angle_atom_site_label_1
_geom_angle_atom_site_label_2
_geom_angle_atom_site_label_3
_geom_angle
C10 O1 C13 118.42(15)
C2 C1 C6 121.52(16)
C2 C1 H1A 119.2
C6 C1 H1A 119.2
C1 C2 C3 118.59(18)
C1 C2 H2A 120.7
C3 C2 H2A 120.7
C4 C3 C2 121.60(18)
C4 C3 Cl1 119.45(15)
C2 C3 Cl1 118.94(16)
C3 C4 C5 119.03(17)
C3 C4 H4A 120.5
C5 C4 H4A 120.5
C4 C5 C6 121.47(18)
C4 C5 H5A 119.3
C6 C5 H5A 119.3
C5 C6 C1 117.79(16)
C5 C6 C14 119.85(16)
C1 C6 C14 122.36(15)
C8 C7 C12 116.58(16)
C8 C7 C16 121.79(15)
C12 C7 C16 121.61(14)
C9 C8 C7 121.73(16)
C9 C8 H8A 119.1
C7 C8 H8A 119.1
C10 C9 C8 120.35(15)
C10 C9 H9A 119.8
C8 C9 H9A 119.8
O1 C10 C9 115.97(15)
O1 C10 C11 124.58(16)
C9 C10 C11 119.45(16)
C12 C11 C10 119.76(16)
C12 C11 H11A 120.1
C10 C11 H11A 120.1
C11 C12 C7 122.08(15)
C11 C12 H12A 119.0
C7 C12 H12A 119.0
O1 C13 H13A 109.5
O1 C13 H13B 109.5
H13A C13 H13B 109.5
O1 C13 H13C 109.5
H13A C13 H13C 109.5
H13B C13 H13C 109.5
C15 C14 C6 126.40(16)
C15 C14 H14A 116.8
C6 C14 H14A 116.8
C14 C15 C16 177.5(2)
C15 C16 C7 120.77(15)
C15 C16 C17 120.44(16)
C7 C16 C17 118.74(15)
C18 C17 C16 115.24(18)
C18 C17 H17A 108.5
C16 C17 H17A 108.5
C18 C17 H17B 108.5
C16 C17 H17B 108.5
H17A C17 H17B 107.5
C19 C18 C17 128.5(3)
C19 C18 H18A 115.7
C17 C18 H18A 115.7
C18 C19 H19C 120.0
C18 C19 H19A 120.0
H19C C19 H19A 120.0

loop_
_geom_bond_atom_site_label_1
_geom_bond_atom_site_label_2
_geom_bond_distance
Cl1 C3 1.747(2)
O1 C10 1.371(2)
O1 C13 1.419(3)
C1 C2 1.374(3)
C1 C6 1.386(2)
C1 H1A 0.9300
C2 C3 1.378(3)
C2 H2A 0.9300
C3 C4 1.359(3)
C4 C5 1.376(3)
C4 H4A 0.9300
C5 C6 1.383(2)
C5 H5A 0.9300
C6 C14 1.474(2)
C7 C8 1.393(2)
C7 C12 1.393(2)
C7 C16 1.479(2)
C8 C9 1.376(3)
C8 H8A 0.9300
C9 C10 1.373(3)
C9 H9A 0.9300
C10 C11 1.383(2)
C11 C12 1.377(2)
C11 H11A 0.9300
C12 H12A 0.9300
C13 H13A 0.9600
C13 H13B 0.9600
C13 H13C 0.9600
C14 C15 1.306(3)
C14 H14A 0.9300
C15 C16 1.308(3)
C16 C17 1.518(3)
C17 C18 1.460(3)
C17 H17A 0.9700
C17 H17B 0.9700
C18 C19 1.275(4)
C18 H18A 0.9300
C19 H19C 0.9300
C19 H19A 0.9300

loop_
_geom_torsion_atom_site_label_1
_geom_torsion_atom_site_label_2
_geom_torsion_atom_site_label_3
_geom_torsion_atom_site_label_4
_geom_torsion
C6 C1 C2 C3 0.2(3)
C1 C2 C3 C4 -0.3(3)
C1 C2 C3 Cl1 -179.48(14)
C2 C3 C4 C5 0.9(3)
Cl1 C3 C4 C5 -179.95(14)
C3 C4 C5 C6 -1.4(3)
C4 C5 C6 C1 1.3(2)
C4 C5 C6 C14 -178.47(16)
C2 C1 C6 C5 -0.7(2)
C2 C1 C6 C14 179.06(16)
C12 C7 C8 C9 2.5(3)
C16 C7 C8 C9 -175.69(16)
C7 C8 C9 C10 -1.3(3)
C13 O1 C10 C9 -178.22(17)
C13 O1 C10 C11 1.2(3)
C8 C9 C10 O1 178.87(17)
C8 C9 C10 C11 -0.6(3)
O1 C10 C11 C12 -178.24(17)
C9 C10 C11 C12 1.1(3)
C10 C11 C12 C7 0.2(3)
C8 C7 C12 C11 -1.9(3)
C16 C7 C12 C11 176.29(16)
C5 C6 C14 C15 169.74(17)
C1 C6 C14 C15 -10.0(3)
C6 C14 C15 C16 178(100)
C14 C15 C16 C7 -88(4)
C14 C15 C16 C17 89(4)
C8 C7 C16 C15 144.28(18)
C12 C7 C16 C15 -33.9(2)
C8 C7 C16 C17 -33.1(2)
C12 C7 C16 C17 148.76(18)
C15 C16 C17 C18 13.8(3)
C7 C16 C17 C18 -168.80(19)
C16 C17 C18 C19 -125.1(3)
